data_2203713
loop_
_publ_author_name
'Shan Gao'
'Zhu-Yan Zhang'
'Li-Hua Huo'
'Jing-Gui Zhao'
'Zain, Sharifuddin M.'
'Ng, Seik Weng'

_publ_section_title
;
 (4-Oxo-1,4-dihydropyridin-1-yl)acetic acid
;
_journal_issue 6
_journal_name_full 'Acta Crystallographica Section E'
_journal_page_first o1006
_journal_page_last o1008
_journal_paper_doi 10.1107/S1600536804011110
_journal_volume 60
_journal_year 2004
_chemical_formula_iupac 'C7 H7 N O3'
_chemical_formula_moiety 'C7 H7 N O3'
_chemical_formula_sum 'C7 H7 N O3'
_chemical_formula_weight 153.14
_chemical_name_systematic
;
(4-Oxo-1,4-dihydropyridin-1-yl)acetic acid
;
_space_group_IT_number 19
_symmetry_cell_setting orthorhombic
_symmetry_space_group_name_Hall 'P 2ac 2ab'
_symmetry_space_group_name_H-M 'P 21 21 21'
_atom_sites_solution_hydrogens geom
_atom_sites_solution_primary direct
_atom_sites_solution_secondary difmap
_audit_creation_method SHELXL-97
_cell_angle_alpha 90
_cell_angle_beta 90
_cell_angle_gamma 90
_cell_formula_units_Z 4
_cell_length_a 4.7413(17)
_cell_length_b 9.595(5)
_cell_length_c 15.069(7)
_cell_measurement_reflns_used 6039
_cell_measurement_temperature 293(2)
_cell_measurement_theta_max 27.3
_cell_measurement_theta_min 4.5
_cell_volume 685.5(5)
_computing_cell_refinement RAPID-AUTO
_computing_data_collection 'RAPID-AUTO (Rigaku, 1998)'
_computing_data_reduction 'CrystalStructure (Rigaku/MSC, 2002)'
_computing_molecular_graphics 'ORTEPII (Johnson, 1976)'
_computing_publication_material SHELXL97
_computing_structure_refinement 'SHELXL97 (Sheldrick, 1997)'
_computing_structure_solution 'SHELXS97 (Sheldrick, 1997)'
_diffrn_ambient_temperature 293(2)
_diffrn_measured_fraction_theta_full 1.00
_diffrn_measured_fraction_theta_max 1.00
_diffrn_measurement_device_type 'Rigaku R-AXIS RAPID'
_diffrn_measurement_method \w
_diffrn_radiation_monochromator graphite
_diffrn_radiation_source 'fine-focus sealed tube'
_diffrn_radiation_type MoK\a
_diffrn_radiation_wavelength 0.71073
_diffrn_reflns_av_R_equivalents 0.042
_diffrn_reflns_av_sigmaI/netI 0.021
_diffrn_reflns_limit_h_max 5
_diffrn_reflns_limit_h_min -6
_diffrn_reflns_limit_k_max 12
_diffrn_reflns_limit_k_min -12
_diffrn_reflns_limit_l_max 19
_diffrn_reflns_limit_l_min -19
_diffrn_reflns_number 6046
_diffrn_reflns_theta_full 27.5
_diffrn_reflns_theta_max 27.5
_diffrn_reflns_theta_min 3.4
_diffrn_standards_decay_% 0
_diffrn_standards_interval_count 0
_diffrn_standards_interval_time 0
_diffrn_standards_number 0
_exptl_absorpt_coefficient_mu 0.118
_exptl_absorpt_correction_T_max 0.977
_exptl_absorpt_correction_T_min 0.963
_exptl_absorpt_correction_type multi-scan
_exptl_absorpt_process_details '(ABSCOR; Higashi, 1995)'
_exptl_crystal_colour Yellow
_exptl_crystal_density_diffrn 1.484
_exptl_crystal_density_method 'not measured'
_exptl_crystal_description Prism
_exptl_crystal_F_000 320
_exptl_crystal_size_max 0.32
_exptl_crystal_size_mid 0.25
_exptl_crystal_size_min 0.20
_refine_diff_density_max 0.21
_refine_diff_density_min -0.19
_refine_ls_extinction_method none
_refine_ls_goodness_of_fit_ref 1.11
_refine_ls_hydrogen_treatment constr
_refine_ls_matrix_type full
_refine_ls_number_parameters 101
_refine_ls_number_reflns 945
_refine_ls_number_restraints 0
_refine_ls_restrained_S_all 1.12
_refine_ls_R_factor_all 0.050
_refine_ls_R_factor_gt 0.044
_refine_ls_shift/su_max 0.001
_refine_ls_shift/su_mean 0.000
_refine_ls_structure_factor_coef Fsqd
_refine_ls_weighting_details 'calc w = 1/[\s^2^(Fo^2^)+(0.0871P)^2^+0.1698P] where P = (Fo^2^+2Fc^2^)/3'
_refine_ls_weighting_scheme calc
_refine_ls_wR_factor_gt 0.123
_refine_ls_wR_factor_ref 0.146
_reflns_number_gt 857
_reflns_number_total 945
_reflns_threshold_expression I>2\s(I)
_cod_data_source_file bt6460.cif
_cod_data_source_block I
_cod_depositor_comments
;
The following automatic conversions were performed:
'_symmetry_cell_setting' value 'Orthorhombic' changed to 'orthorhombic'
according to '/home/saulius/struct/CIF-dictionaries/cif_core.dic'
dictionary named 'cif_core.dic' version 2.4.1 from
2010-06-29.

'_exptl_absorpt_correction_type' value 'Multi-scan' changed
to 'multi-scan' according to
'/home/saulius/struct/CIF-dictionaries/cif_core.dic' dictionary named
'cif_core.dic' version 2.4.1 from 2010-06-29.

Automatic conversion script
Id: cif_fix_enum 1527 2010-12-29 10:47:43Z saulius 

The following automatic conversions were performed:

'_symmetry_cell_setting' value 'Orthorhombic' changed to
'orthorhombic' according to
/home/saulius/struct/CIF-dictionaries/cif_core.dic dictionary named
'cif_core.dic' version 2.4.1 from
2010-06-29.

'_exptl_absorpt_correction_type' value 'Multi-scan'
changed to 'multi-scan' according to
/home/saulius/struct/CIF-dictionaries/cif_core.dic dictionary named
'cif_core.dic' version 2.4.1 from 2010-06-29.

Automatic conversion script
Id: cif_fix_values 1715 2011-07-08 13:25:40Z adriana 
;
_cod_database_code 2203713
_cod_database_fobs_code 2203713

loop_
_symmetry_equiv_pos_as_xyz
'x, y, z'
'-x+1/2, -y, z+1/2'
'-x, y+1/2, -z+1/2'
'x+1/2, -y+1/2, -z'

loop_
_atom_site_label
_atom_site_fract_x
_atom_site_fract_y
_atom_site_fract_z
_atom_site_U_iso_or_equiv
_atom_site_adp_type
_atom_site_calc_flag
_atom_site_refinement_flags
_atom_site_occupancy
_atom_site_type_symbol
O1 1.1616(5) 0.6560(2) 0.6131(2) 0.0584(6) Uani d . 1 O
O2 0.8553(5) 0.4920(3) 0.57150(10) 0.0645(7) Uani d . 1 O
O3 0.6411(5) 0.2388(2) 0.22670(10) 0.0506(6) Uani d . 1 O
N1 1.0913(5) 0.4646(2) 0.4077(2) 0.0432(6) Uani d . 1 N
C1 1.0631(6) 0.5640(3) 0.5603(2) 0.0404(6) Uani d . 1 C
C2 1.2403(7) 0.5460(3) 0.4760(2) 0.0519(8) Uani d D 1 C
C3 1.1232(7) 0.3239(3) 0.4024(2) 0.0473(7) Uani d D 1 C
C4 0.9744(7) 0.2474(3) 0.3430(2) 0.0458(7) Uani d D 1 C
C5 0.7811(6) 0.3124(3) 0.2848(2) 0.0409(6) Uani d . 1 C
C6 0.7482(7) 0.4585(3) 0.2935(2) 0.0432(6) Uani d D 1 C
C7 0.9035(7) 0.5294(3) 0.3544(2) 0.0454(7) Uani d D 1 C
H1 1.0401 0.6777 0.6493 0.070 Uiso calc R 1 H
H2a 1.2868 0.6371 0.4523 0.062 Uiso calc RD 1 H
H2b 1.4154 0.4993 0.4910 0.062 Uiso calc RD 1 H
H3 1.2494 0.2794 0.4402 0.057 Uiso calc RD 1 H
H4 0.9997 0.1513 0.3405 0.055 Uiso calc RD 1 H
H6 0.6206 0.5058 0.2575 0.052 Uiso calc RD 1 H
H7 0.8798 0.6253 0.3595 0.054 Uiso calc RD 1 H

loop_
_atom_site_aniso_label
_atom_site_aniso_U_11
_atom_site_aniso_U_22
_atom_site_aniso_U_33
_atom_site_aniso_U_12
_atom_site_aniso_U_13
_atom_site_aniso_U_23
O1 0.0580(10) 0.0610(10) 0.0560(10) -0.0160(10) -0.0140(10) 0.0180(10)
O2 0.0630(10) 0.080(2) 0.0500(10) -0.0310(10) -0.0130(10) 0.0110(10)
O3 0.0630(10) 0.0410(10) 0.0480(10) -0.0030(10) 0.0080(10) 0.0030(10)
N1 0.0470(10) 0.0470(10) 0.0360(10) -0.0020(10) -0.0040(10) 0.0020(10)
C1 0.0440(10) 0.0390(10) 0.0390(10) -0.0050(10) -0.0010(10) -0.0030(10)
C2 0.055(2) 0.059(2) 0.0420(10) -0.015(2) -0.0040(10) 0.0060(10)
C3 0.051(2) 0.0500(10) 0.0410(10) 0.0100(10) 0.0010(10) -0.0030(10)
C4 0.055(2) 0.0360(10) 0.0470(10) 0.0090(10) 0.0030(10) -0.0020(10)
C5 0.051(2) 0.0370(10) 0.0350(10) 0.0020(10) -0.0050(10) -0.0010(10)
C6 0.0510(10) 0.0380(10) 0.0410(10) 0.0050(10) 0.0010(10) -0.0040(10)
C7 0.058(2) 0.0360(10) 0.0430(10) 0.0010(10) -0.0070(10) 0.0010(10)

loop_
_atom_type_symbol
_atom_type_description
_atom_type_scat_dispersion_real
_atom_type_scat_dispersion_imag
_atom_type_scat_source
C C 0.0033 0.0000 'International Tables Vol C Tables 4.2.6.8 and 6.1.1.4'
H H 0.0000 0.0000 'International Tables Vol C Tables 4.2.6.8 and 6.1.1.4'
N N 0.0061 0.0000 'International Tables Vol C Tables 4.2.6.8 and 6.1.1.4'
O O 0.0106 0.0000 'International Tables Vol C Tables 4.2.6.8 and 6.1.1.4'

loop_
_geom_angle_atom_site_label_1
_geom_angle_atom_site_label_2
_geom_angle_atom_site_label_3
_geom_angle
_geom_angle_publ_flag
C2 N1 C3 120.9(3) no
C2 N1 C7 119.2(2) no
C3 N1 C7 119.7(3) no
O1 C1 O2 127.1(3) no
O1 C1 C2 113.2(2) no
O2 C1 C2 119.6(2) no
N1 C2 C1 112.1(2) no
N1 C3 C4 121.2(3) no
C3 C4 C5 120.5(2) no
O3 C5 C4 120.4(2) no
O3 C5 C6 122.8(3) no
C4 C5 C6 116.8(3) no
C5 C6 C7 119.9(3) no
N1 C7 C6 121.9(2) no
C1 O1 H1 109.5 no
N1 C2 H2a 109.2 no
C1 C2 H2a 109.2 no
N1 C2 H2b 109.2 no
C1 C2 H2b 109.2 no
H2a C2 H2b 107.9 no
C4 C3 H3 119.4 no
N1 C3 H3 119.4 no
C3 C4 H4 119.7 no
C5 C4 H4 119.7 no
C7 C6 H6 120.1 no
C5 C6 H6 120.1 no
N1 C7 H7 119.1 no
C6 C7 H7 119.1 no

loop_
_geom_bond_atom_site_label_1
_geom_bond_atom_site_label_2
_geom_bond_distance
_geom_bond_publ_flag
O1 C1 1.276(3) no
O2 C1 1.215(4) no
O3 C5 1.306(3) no
N1 C2 1.473(4) no
N1 C3 1.360(4) no
N1 C7 1.351(4) no
C1 C2 1.533(4) no
C3 C4 1.356(4) no
C4 C5 1.414(4) no
C5 C6 1.417(4) no
C6 C7 1.359(4) no
O1 H1 0.82 no
C2 H2a 0.97 no
C2 H2b 0.97 no
C3 H3 0.93 no
C4 H4 0.93 no
C6 H6 0.93 no
C7 H7 0.93 no

loop_
_geom_hbond_atom_site_label_D
_geom_hbond_atom_site_label_H
_geom_hbond_atom_site_label_A
_geom_hbond_site_symmetry_A
_geom_hbond_distance_DH
_geom_hbond_distance_HA
_geom_hbond_distance_DA
_geom_hbond_angle_DHA
_geom_hbond_publ_flag
O1 H1 O3 2_665 0.82 1.66 2.451(3) 163 yes

loop_
_geom_torsion_atom_site_label_1
_geom_torsion_atom_site_label_2
_geom_torsion_atom_site_label_3
_geom_torsion_atom_site_label_4
_geom_torsion
_geom_torsion_publ_flag
C7 N1 C2 C1 82.6(3) no
C3 N1 C2 C1 -92.0(3) no
O2 C1 C2 N1 14.4(4) no
O1 C1 C2 N1 -166.9(3) no
C7 N1 C3 C4 1.6(5) no
C2 N1 C3 C4 176.2(3) no
N1 C3 C4 C5 -0.1(5) no
C3 C4 C5 O3 178.9(3) no
C3 C4 C5 C6 -1.4(4) no
O3 C5 C6 C7 -179.0(3) no
C4 C5 C6 C7 1.4(4) no
C3 N1 C7 C6 -1.6(4) no
C2 N1 C7 C6 -176.3(3) no
C5 C6 C7 N1 0.1(5) no

loop_
_cod_related_entry_id
_cod_related_entry_database
_cod_related_entry_code
1 ChemSpider 714385
